data_7233267
loop_
_publ_author_name
'Shikhaliyev, Namiq Q.'
'Kuznetsov, Maxim L.'
'Maharramov, Abel M.'
'Gurbanov, Atash V.'
'Ahmadova, Nigar E.'
'Nenajdenko, Valentine G.'
'Mahmudov, Kamran T.'
'Pombeiro, Armando J. L.'

_publ_section_title
;
 Noncovalent interactions in the design of bis-azo dyes
;
_journal_issue 34
_journal_name_full CrystEngComm
_journal_page_first 5032
_journal_paper_doi 10.1039/C9CE00956F
_journal_volume 21
_journal_year 2019
_chemical_formula_moiety 'C22 H10 Cl4 F4 N4'
_chemical_formula_sum 'C22 H10 Cl4 F4 N4'
_chemical_formula_weight 548.14
_space_group_crystal_system monoclinic
_space_group_IT_number 14
_space_group_name_Hall '-P 2ybc'
_space_group_name_H-M_alt 'P 1 21/c 1'
_symmetry_space_group_name_Hall '-P 2ybc'
_symmetry_space_group_name_H-M 'P 1 21/c 1'
_atom_sites_solution_hydrogens geom
_atom_sites_solution_primary direct
_atom_sites_solution_secondary difmap
_audit_creation_method SHELXL-2016/6
_audit_update_record
;
2019-06-19 deposited with the CCDC.    2019-07-25 downloaded from the CCDC.
;
_cell_angle_alpha 90
_cell_angle_beta 112.0200(10)
_cell_angle_gamma 90
_cell_formula_units_Z 2
_cell_length_a 12.2519(4)
_cell_length_b 7.2378(3)
_cell_length_c 13.8051(5)
_cell_measurement_reflns_used 9899
_cell_measurement_temperature 296(2)
_cell_measurement_theta_max 27.50
_cell_measurement_theta_min 3.01
_cell_volume 1134.89(7)
_computing_cell_refinement 'Bruker SAINT'
_computing_data_collection 'Bruker APEX3'
_computing_data_reduction 'Bruker SAINT'
_computing_molecular_graphics 'Bruker SHELXTL'
_computing_publication_material 'Bruker SHELXTL'
_computing_structure_refinement 'SHELXL-2016/6 (Sheldrick, 2016)'
_computing_structure_solution 'SHELXT 2014/5 (Sheldrick, 2014)'
_diffrn_ambient_temperature 296(2)
_diffrn_measured_fraction_theta_full 0.999
_diffrn_measured_fraction_theta_max 0.996
_diffrn_measurement_device_type 'Bruker APEX-II CCD'
_diffrn_measurement_method '\f and \w scans'
_diffrn_radiation_type MoK\a
_diffrn_radiation_wavelength 0.71073
_diffrn_reflns_av_R_equivalents 0.0450
_diffrn_reflns_av_unetI/netI 0.0242
_diffrn_reflns_Laue_measured_fraction_full 0.999
_diffrn_reflns_Laue_measured_fraction_max 0.996
_diffrn_reflns_limit_h_max 15
_diffrn_reflns_limit_h_min -15
_diffrn_reflns_limit_k_max 9
_diffrn_reflns_limit_k_min -9
_diffrn_reflns_limit_l_max 17
_diffrn_reflns_limit_l_min -17
_diffrn_reflns_number 17128
_diffrn_reflns_point_group_measured_fraction_full 0.999
_diffrn_reflns_point_group_measured_fraction_max 0.996
_diffrn_reflns_theta_full 25.242
_diffrn_reflns_theta_max 27.526
_diffrn_reflns_theta_min 3.011
_exptl_absorpt_coefficient_mu 0.574
_exptl_absorpt_correction_T_max 0.901
_exptl_absorpt_correction_T_min 0.876
_exptl_absorpt_correction_type multi-scan
_exptl_absorpt_process_details 'SADABS (Bruker, 2003)'
_exptl_crystal_colour orange
_exptl_crystal_density_diffrn 1.604
_exptl_crystal_description block
_exptl_crystal_F_000 548
_exptl_crystal_size_max 0.220
_exptl_crystal_size_mid 0.180
_exptl_crystal_size_min 0.170
_refine_diff_density_max 0.267
_refine_diff_density_min -0.317
_refine_diff_density_rms 0.052
_refine_ls_extinction_method none
_refine_ls_goodness_of_fit_ref 1.064
_refine_ls_hydrogen_treatment constr
_refine_ls_matrix_type full
_refine_ls_number_parameters 154
_refine_ls_number_reflns 2607
_refine_ls_number_restraints 0
_refine_ls_restrained_S_all 1.064
_refine_ls_R_factor_all 0.0356
_refine_ls_R_factor_gt 0.0310
_refine_ls_shift/su_max 0.001
_refine_ls_shift/su_mean 0.000
_refine_ls_structure_factor_coef Fsqd
_refine_ls_weighting_details 'w=1/[\s^2^(Fo^2^)+(0.0470P)^2^+0.3320P] where P=(Fo^2^+2Fc^2^)/3'
_refine_ls_weighting_scheme calc
_refine_ls_wR_factor_gt 0.0875
_refine_ls_wR_factor_ref 0.0922
_reflns_Friedel_coverage 0.000
_reflns_number_gt 2283
_reflns_number_total 2607
_reflns_threshold_expression 'I > 2\s(I)'
_cod_data_source_file c9ce00956f2.cif
_cod_data_source_block N1607
_cod_depositor_comments 'Adding full bibliography for 7233265--7233268.cif.'
_cod_database_code 7233267
_shelx_shelxl_version_number 2016/6
_shelx_space_group_comment
;
The symmetry employed for this shelxl refinement is uniquely defined
by the following loop, which should always be used as a source of
symmetry information in preference to the above space-group names.
They are only intended as comments.
;
_shelx_estimated_absorpt_t_min 0.884
_shelx_estimated_absorpt_t_max 0.909

loop_
_space_group_symop_operation_xyz
'x, y, z'
'-x, y+1/2, -z+1/2'
'-x, -y, -z'
'x, -y-1/2, z-1/2'

loop_
_atom_site_label
_atom_site_type_symbol
_atom_site_fract_x
_atom_site_fract_y
_atom_site_fract_z
_atom_site_U_iso_or_equiv
_atom_site_adp_type
_atom_site_occupancy
_atom_site_site_symmetry_order
_atom_site_calc_flag
_atom_site_refinement_flags_posn
_atom_site_refinement_flags_adp
Cl1 Cl 1.02919(3) 0.64325(6) 0.77879(3) 0.04223(13) Uani 1 1 d . .
Cl2 Cl 0.80148(4) 0.76070(6) 0.76530(3) 0.05281(14) Uani 1 1 d . .
F1 F 0.81805(7) 0.29128(13) 0.50292(7) 0.0402(2) Uani 1 1 d . .
N1 N 0.72344(11) 0.67772(19) 0.54195(10) 0.0399(3) Uani 1 1 d . .
N2 N 0.68837(10) 0.64206(19) 0.44605(10) 0.0406(3) Uani 1 1 d . .
C1 C 0.92262(11) 0.57203(19) 0.54541(9) 0.0299(3) Uani 1 1 d . .
C2 C 0.90708(11) 0.3979(2) 0.50165(10) 0.0304(3) Uani 1 1 d . .
C4 C 0.84414(12) 0.6453(2) 0.59689(11) 0.0337(3) Uani 1 1 d . .
C10 C 0.37363(17) 0.7726(4) 0.3781(2) 0.0756(7) Uani 1 1 d . .
H10 H 0.324364 0.826110 0.407659 0.091 Uiso 1 1 calc R U
C9 C 0.32808(16) 0.7167(3) 0.27598(19) 0.0698(6) Uani 1 1 d . .
H9 H 0.247995 0.729748 0.237095 0.084 Uiso 1 1 calc R U
C5 C 0.88532(12) 0.6792(2) 0.70006(11) 0.0347(3) Uani 1 1 d . .
C11 C 0.49224(15) 0.7505(3) 0.43811(16) 0.0621(5) Uani 1 1 d . .
H11 H 0.522603 0.787036 0.507778 0.075 Uiso 1 1 calc R U
C8 C 0.39979(17) 0.6419(3) 0.23116(19) 0.0692(6) Uani 1 1 d . .
H8 H 0.368626 0.605236 0.161534 0.083 Uiso 1 1 calc R U
C7 C 0.51943(15) 0.6201(3) 0.28912(15) 0.0549(4) Uani 1 1 d . .
H7 H 0.568415 0.570142 0.258234 0.066 Uiso 1 1 calc R U
C6 C 0.56499(13) 0.6729(2) 0.39248(13) 0.0424(4) Uani 1 1 d . .
F2 F 1.03628(8) 0.84535(12) 0.58006(7) 0.0433(2) Uani 1 1 d . .
C3 C 1.01688(11) 0.67358(19) 0.54128(10) 0.0310(3) Uani 1 1 d . .

loop_
_atom_site_aniso_label
_atom_site_aniso_U_11
_atom_site_aniso_U_22
_atom_site_aniso_U_33
_atom_site_aniso_U_23
_atom_site_aniso_U_13
_atom_site_aniso_U_12
Cl1 0.0410(2) 0.0514(2) 0.02992(19) -0.00234(14) 0.00839(15) 0.00092(15)
Cl2 0.0545(3) 0.0660(3) 0.0518(3) -0.01468(19) 0.0358(2) -0.00262(19)
F1 0.0315(4) 0.0508(5) 0.0410(5) -0.0026(4) 0.0167(4) -0.0089(4)
N1 0.0294(6) 0.0522(8) 0.0392(7) -0.0007(6) 0.0140(5) 0.0044(5)
N2 0.0285(6) 0.0518(8) 0.0404(7) 0.0011(6) 0.0117(5) 0.0048(5)
C1 0.0250(6) 0.0420(7) 0.0227(6) 0.0002(5) 0.0088(5) 0.0049(5)
C2 0.0234(6) 0.0423(7) 0.0250(6) 0.0015(5) 0.0084(5) -0.0011(5)
C4 0.0290(6) 0.0408(7) 0.0347(7) -0.0017(6) 0.0157(6) 0.0023(5)
C10 0.0359(9) 0.115(2) 0.0824(15) 0.0211(14) 0.0290(10) 0.0189(10)
C9 0.0286(8) 0.0806(14) 0.0863(16) 0.0156(12) 0.0057(9) 0.0013(8)
C5 0.0340(7) 0.0393(7) 0.0344(7) -0.0032(6) 0.0170(6) -0.0008(5)
C11 0.0371(9) 0.0970(16) 0.0553(11) 0.0090(10) 0.0208(8) 0.0149(9)
C8 0.0454(10) 0.0694(13) 0.0685(13) -0.0066(10) -0.0063(9) 0.0036(9)
C7 0.0391(9) 0.0607(11) 0.0556(10) -0.0072(8) 0.0070(8) 0.0070(7)
C6 0.0268(7) 0.0498(9) 0.0483(9) 0.0064(7) 0.0115(6) 0.0033(6)
F2 0.0485(5) 0.0382(5) 0.0482(5) -0.0092(4) 0.0237(4) -0.0039(4)
C3 0.0304(6) 0.0357(7) 0.0255(6) -0.0015(5) 0.0090(5) 0.0019(5)

loop_
_atom_type_symbol
_atom_type_description
_atom_type_scat_dispersion_real
_atom_type_scat_dispersion_imag
_atom_type_scat_source
C C 0.0033 0.0016 'International Tables Vol C Tables 4.2.6.8 and 6.1.1.4'
H H 0.0000 0.0000 'International Tables Vol C Tables 4.2.6.8 and 6.1.1.4'
N N 0.0061 0.0033 'International Tables Vol C Tables 4.2.6.8 and 6.1.1.4'
F F 0.0171 0.0103 'International Tables Vol C Tables 4.2.6.8 and 6.1.1.4'
Cl Cl 0.1484 0.1585 'International Tables Vol C Tables 4.2.6.8 and 6.1.1.4'

loop_
_geom_angle_atom_site_label_1
_geom_angle_atom_site_label_2
_geom_angle_atom_site_label_3
_geom_angle
_geom_angle_site_symmetry_1
_geom_angle_site_symmetry_3
N2 N1 C4 114.15(12) . .
N1 N2 C6 113.00(12) . .
C2 C1 C3 116.49(12) . .
C2 C1 C4 121.72(12) . .
C3 C1 C4 121.77(13) . .
F1 C2 C3 118.24(13) . 3_766
F1 C2 C1 119.95(12) . .
C3 C2 C1 121.78(12) 3_766 .
C5 C4 N1 116.25(12) . .
C5 C4 C1 121.16(12) . .
N1 C4 C1 122.57(12) . .
C9 C10 C11 120.8(2) . .
C9 C10 H10 119.6 . .
C11 C10 H10 119.6 . .
C8 C9 C10 120.15(18) . .
C8 C9 H9 119.9 . .
C10 C9 H9 119.9 . .
C4 C5 Cl2 124.20(11) . .
C4 C5 Cl1 122.30(11) . .
Cl2 C5 Cl1 113.50(8) . .
C10 C11 C6 118.9(2) . .
C10 C11 H11 120.5 . .
C6 C11 H11 120.5 . .
C9 C8 C7 120.3(2) . .
C9 C8 H8 119.9 . .
C7 C8 H8 119.9 . .
C6 C7 C8 119.68(18) . .
C6 C7 H7 120.2 . .
C8 C7 H7 120.2 . .
C7 C6 C11 120.17(15) . .
C7 C6 N2 115.59(14) . .
C11 C6 N2 124.24(16) . .
F2 C3 C2 118.24(12) . 3_766
F2 C3 C1 120.06(12) . .
C2 C3 C1 121.70(13) 3_766 .

loop_
_geom_bond_atom_site_label_1
_geom_bond_atom_site_label_2
_geom_bond_distance
_geom_bond_site_symmetry_2
Cl1 C5 1.7086(15) .
Cl2 C5 1.7053(14) .
F1 C2 1.3418(15) .
N1 N2 1.2560(19) .
N1 C4 1.4059(18) .
N2 C6 1.4296(18) .
C1 C2 1.379(2) .
C1 C3 1.3880(19) .
C1 C4 1.4909(17) .
C2 C3 1.3789(18) 3_766
C4 C5 1.343(2) .
C10 C9 1.369(4) .
C10 C11 1.386(3) .
C10 H10 0.9300 .
C9 C8 1.362(3) .
C9 H9 0.9300 .
C11 C6 1.388(2) .
C11 H11 0.9300 .
C8 C7 1.391(2) .
C8 H8 0.9300 .
C7 C6 1.377(3) .
C7 H7 0.9300 .
F2 C3 1.3391(16) .

loop_
_geom_torsion_atom_site_label_1
_geom_torsion_atom_site_label_2
_geom_torsion_atom_site_label_3
_geom_torsion_atom_site_label_4
_geom_torsion
_geom_torsion_site_symmetry_4
C4 N1 N2 C6 178.89(13) .
C3 C1 C2 F1 179.80(11) .
C4 C1 C2 F1 1.34(19) .
C3 C1 C2 C3 1.8(2) 3_766
C4 C1 C2 C3 -176.66(12) 3_766
N2 N1 C4 C5 -179.15(14) .
N2 N1 C4 C1 -0.9(2) .
C2 C1 C4 C5 113.88(16) .
C3 C1 C4 C5 -64.50(19) .
C2 C1 C4 N1 -64.28(19) .
C3 C1 C4 N1 117.35(15) .
C11 C10 C9 C8 -1.5(4) .
N1 C4 C5 Cl2 -1.1(2) .
C1 C4 C5 Cl2 -179.33(11) .
N1 C4 C5 Cl1 178.82(11) .
C1 C4 C5 Cl1 0.6(2) .
C9 C10 C11 C6 1.0(4) .
C10 C9 C8 C7 0.7(4) .
C9 C8 C7 C6 0.6(3) .
C8 C7 C6 C11 -1.1(3) .
C8 C7 C6 N2 178.88(18) .
C10 C11 C6 C7 0.3(3) .
C10 C11 C6 N2 -179.66(19) .
N1 N2 C6 C7 -174.26(16) .
N1 N2 C6 C11 5.7(2) .
C2 C1 C3 F2 178.55(11) .
C4 C1 C3 F2 -2.99(19) .
C2 C1 C3 C2 -1.8(2) 3_766
C4 C1 C3 C2 176.66(12) 3_766
